data_1576476
loop_
_publ_author_name
'Assanar, Faneesha'
'Gayen, Sourav'
'Patel, Deepak Kumar'
'Pradeep, Thalappil'
'Ghosh, Sundargopal'

_publ_section_title
;
 Cooperative borane activation by tuning hemilability of different
 Os-&#x3ba;<sup>2</sup>-<i>N</i>,<i>Se</i>-chelated complexes.
;
_journal_issue 6
_journal_name_full 'Chemical science'
_journal_page_first 3129
_journal_page_last 3140
_journal_paper_doi 10.1039/d5sc06346a
_journal_volume 17
_journal_year 2026
_chemical_formula_moiety 'C41 H34 Cl2 N Os P2 Se'
_chemical_formula_sum 'C41 H34 Cl2 N Os P2 Se'
_chemical_formula_weight 942.69
_space_group_crystal_system monoclinic
_space_group_IT_number 14
_space_group_name_Hall '-P 2yn'
_space_group_name_H-M_alt 'P 1 21/n 1'
_atom_sites_solution_hydrogens geom
_audit_creation_method SHELXL-2019/3
_audit_update_record
;
2025-11-19 deposited with the CCDC.	2025-11-26 downloaded from the CCDC.
;
_cell_angle_alpha 90
_cell_angle_beta 100.93
_cell_angle_gamma 90
_cell_formula_units_Z 4
_cell_length_a 9.5636(5)
_cell_length_b 15.3610(8)
_cell_length_c 25.2268(15)
_cell_measurement_reflns_used 8312
_cell_measurement_temperature 156(2)
_cell_measurement_theta_max 24.3
_cell_measurement_theta_min 2.8
_cell_volume 3638.8(3)
_computing_cell_refinement 'APEX3/SAINT (Bruker, 2016)'
_computing_data_collection 'APEX3 (Bruker, 2016)'
_computing_data_reduction 'SAINT/XPREP (Bruker, 2016)'
_computing_molecular_graphics 'ORTEP3 (Farrugia, 1997) and Mercury (Bruno et al., 2002)'
_computing_publication_material 'SHELXL-2019/2 (Sheldrick, 2019)'
_computing_structure_refinement 'SHELXL-2019/2 (Sheldrick, 2019)'
_computing_structure_solution 'SHELXT-2018/2 (Sheldrick, 2018)'
_diffrn_ambient_temperature 156(2)
_diffrn_measured_fraction_theta_full 1.000
_diffrn_measured_fraction_theta_max 0.997
_diffrn_measurement_device_type 'Bruker Kappa Apex3 CMOS'
_diffrn_measurement_method '\w scans'
_diffrn_radiation_type MoK\a
_diffrn_radiation_wavelength 0.71073
_diffrn_reflns_av_R_equivalents 0.0862
_diffrn_reflns_av_unetI/netI 0.0465
_diffrn_reflns_Laue_measured_fraction_full 1.000
_diffrn_reflns_Laue_measured_fraction_max 0.997
_diffrn_reflns_limit_h_max 11
_diffrn_reflns_limit_h_min -11
_diffrn_reflns_limit_k_max 19
_diffrn_reflns_limit_k_min -19
_diffrn_reflns_limit_l_max 28
_diffrn_reflns_limit_l_min -31
_diffrn_reflns_number 69815
_diffrn_reflns_point_group_measured_fraction_full 1.000
_diffrn_reflns_point_group_measured_fraction_max 0.997
_diffrn_reflns_theta_full 25.242
_diffrn_reflns_theta_max 26.394
_diffrn_reflns_theta_min 2.112
_diffrn_source 'Sealed microfocus tube'
_exptl_absorpt_coefficient_mu 4.771
_exptl_absorpt_correction_T_max 0.69
_exptl_absorpt_correction_T_min 0.48
_exptl_absorpt_correction_type multi-scan
_exptl_absorpt_process_details
;   
Reference: Krause, L., Herbst-Irmer, R., Sheldrick G.M. & Stalke D.,
 J. Appl. Cryst. 48 (2015) 3-10.
;
_exptl_crystal_colour green
_exptl_crystal_density_diffrn 1.721
_exptl_crystal_description block
_exptl_crystal_F_000 1844
_exptl_crystal_size_max 0.120
_exptl_crystal_size_mid 0.100
_exptl_crystal_size_min 0.050
_refine_diff_density_max 1.473
_refine_diff_density_min -0.677
_refine_diff_density_rms 0.127
_refine_ls_extinction_method none
_refine_ls_goodness_of_fit_ref 1.045
_refine_ls_hydrogen_treatment constr
_refine_ls_matrix_type full
_refine_ls_number_parameters 867
_refine_ls_number_reflns 7566
_refine_ls_number_restraints 2440
_refine_ls_restrained_S_all 0.899
_refine_ls_R_factor_all 0.0442
_refine_ls_R_factor_gt 0.0336
_refine_ls_shift/su_max 0.001
_refine_ls_shift/su_mean 0.000
_refine_ls_structure_factor_coef Fsqd
_refine_ls_weighting_details 'w=1/[\s^2^(Fo^2^)+(0.0240P)^2^+9.9750P] where P=(Fo^2^+2Fc^2^)/3'
_refine_ls_weighting_scheme calc
_refine_ls_wR_factor_gt 0.0680
_refine_ls_wR_factor_ref 0.0724
_reflns_Friedel_coverage 0.000
_reflns_number_gt 6501
_reflns_number_total 7566
_reflns_threshold_expression 'I > 2\s(I)'
_cod_data_source_file d5sc06346a2.cif
_cod_data_source_block dg1fn2
_cod_original_sg_symbol_H-M 'P 21/n'
_cod_database_code 1576476
_shelx_shelxl_version_number 2019/3
_shelx_space_group_comment
;
The symmetry employed for this shelxl refinement is uniquely defined
by the following loop, which should always be used as a source of
symmetry information in preference to the above space-group names.
They are only intended as comments.
;
_shelx_estimated_absorpt_t_min 0.598
_shelx_estimated_absorpt_t_max 0.796

loop_
_space_group_symop_operation_xyz
'x, y, z'
'-x+1/2, y+1/2, -z+1/2'
'-x, -y, -z'
'x-1/2, -y-1/2, z-1/2'

loop_
_atom_site_label
_atom_site_type_symbol
_atom_site_fract_x
_atom_site_fract_y
_atom_site_fract_z
_atom_site_U_iso_or_equiv
_atom_site_adp_type
_atom_site_occupancy
_atom_site_site_symmetry_order
_atom_site_calc_flag
_atom_site_refinement_flags_posn
_atom_site_refinement_flags_adp
_atom_site_refinement_flags_occupancy
_atom_site_disorder_assembly
_atom_site_disorder_group
C1 C 0.6295(6) 0.4736(4) 0.2505(3) 0.0219(12) Uani 0.9718(9) 1 d D U P A 1
C2 C 0.7521(7) 0.5194(4) 0.2515(3) 0.0263(13) Uani 0.9718(9) 1 d D U P A 1
H2 H 0.839554 0.490192 0.251399 0.032 Uiso 0.9718(9) 1 calc R U P A 1
C3 C 0.7464(7) 0.6092(4) 0.2526(3) 0.0355(16) Uani 0.9718(9) 1 d D U P A 1
H3 H 0.830872 0.642240 0.253573 0.043 Uiso 0.9718(9) 1 calc R U P A 1
C4 C 0.6140(7) 0.6528(4) 0.2524(3) 0.0337(15) Uani 0.9718(9) 1 d D U P A 1
H4 H 0.607597 0.714563 0.252424 0.040 Uiso 0.9718(9) 1 calc R U P A 1
C5 C 0.4967(6) 0.6013(3) 0.2520(3) 0.0255(13) Uani 0.9718(9) 1 d D U P A 1
H5 H 0.407794 0.628620 0.252470 0.031 Uiso 0.9718(9) 1 calc R U P A 1
C6 C 0.3637(7) 0.5146(4) 0.1268(3) 0.0230(14) Uani 0.9718(9) 1 d D U P A 1
C7 C 0.5079(7) 0.5180(5) 0.1249(3) 0.0298(16) Uani 0.9718(9) 1 d D U P A 1
H7 H 0.566328 0.467941 0.132971 0.036 Uiso 0.9718(9) 1 calc R U P A 1
C8 C 0.5657(9) 0.5968(5) 0.1107(3) 0.044(2) Uani 0.9718(9) 1 d D U P A 1
H8 H 0.664278 0.599842 0.109493 0.053 Uiso 0.9718(9) 1 calc R U P A 1
C9 C 0.4833(10) 0.6685(5) 0.0988(4) 0.049(2) Uani 0.9718(9) 1 d D U P A 1
H9 H 0.523837 0.720749 0.088391 0.059 Uiso 0.9718(9) 1 calc R U P A 1
C10 C 0.3422(10) 0.6661(5) 0.1017(3) 0.045(2) Uani 0.9718(9) 1 d D U P A 1
H10 H 0.285650 0.717091 0.094326 0.054 Uiso 0.9718(9) 1 calc R U P A 1
C11 C 0.2806(7) 0.5886(4) 0.1156(3) 0.0326(16) Uani 0.9718(9) 1 d D U P A 1
H11 H 0.182304 0.586794 0.117375 0.039 Uiso 0.9718(9) 1 calc R U P A 1
C12 C 0.3656(6) 0.3272(4) 0.1189(3) 0.0220(14) Uani 0.9718(9) 1 d D U P A 1
C13 C 0.4042(7) 0.3403(5) 0.0684(3) 0.0292(15) Uani 0.9718(9) 1 d D U P A 1
H13 H 0.397483 0.396662 0.052533 0.035 Uiso 0.9718(9) 1 calc R U P A 1
C14 C 0.4527(8) 0.2700(5) 0.0416(3) 0.0373(18) Uani 0.9718(9) 1 d D U P A 1
H14 H 0.480738 0.278542 0.007833 0.045 Uiso 0.9718(9) 1 calc R U P A 1
C15 C 0.4597(7) 0.1874(5) 0.0646(3) 0.0340(17) Uani 0.9718(9) 1 d D U P A 1
H15 H 0.489793 0.139347 0.045875 0.041 Uiso 0.9718(9) 1 calc R U P A 1
C16 C 0.4238(7) 0.1750(5) 0.1137(3) 0.0292(17) Uani 0.9718(9) 1 d D U P A 1
H16 H 0.430786 0.118576 0.129420 0.035 Uiso 0.9718(9) 1 calc R U P A 1
C17 C 0.3769(6) 0.2445(4) 0.1411(3) 0.0251(15) Uani 0.9718(9) 1 d D U P A 1
H17 H 0.352347 0.235146 0.175393 0.030 Uiso 0.9718(9) 1 calc R U P A 1
C18 C 0.1054(6) 0.4143(4) 0.1217(2) 0.0208(13) Uani 0.9718(9) 1 d D U P A 1
C19 C 0.0688(7) 0.4199(5) 0.0656(3) 0.0325(15) Uani 0.9718(9) 1 d D U P A 1
H19 H 0.141321 0.427386 0.044983 0.039 Uiso 0.9718(9) 1 calc R U P A 1
C20 C -0.0713(8) 0.4148(5) 0.0399(3) 0.0394(18) Uani 0.9718(9) 1 d D U P A 1
H20 H -0.095187 0.419063 0.001645 0.047 Uiso 0.9718(9) 1 calc R U P A 1
C21 C -0.1782(7) 0.4034(5) 0.0699(3) 0.0340(17) Uani 0.9718(9) 1 d D U P A 1
H21 H -0.274897 0.399991 0.052058 0.041 Uiso 0.9718(9) 1 calc R U P A 1
C22 C -0.1440(7) 0.3971(5) 0.1251(3) 0.0337(17) Uani 0.9718(9) 1 d D U P A 1
H22 H -0.217114 0.389050 0.145408 0.040 Uiso 0.9718(9) 1 calc R U P A 1
C23 C -0.0033(6) 0.4023(4) 0.1512(3) 0.0245(15) Uani 0.9718(9) 1 d D U P A 1
H23 H 0.019782 0.397802 0.189402 0.029 Uiso 0.9718(9) 1 calc R U P A 1
C24 C 0.4868(6) 0.5106(4) 0.3739(2) 0.0185(13) Uani 0.9718(9) 1 d D U P A 1
C25 C 0.6346(7) 0.5081(4) 0.3787(3) 0.0225(14) Uani 0.9718(9) 1 d D U P A 1
H25 H 0.679851 0.455144 0.372174 0.027 Uiso 0.9718(9) 1 calc R U P A 1
C26 C 0.7153(7) 0.5819(5) 0.3928(3) 0.0345(16) Uani 0.9718(9) 1 d D U P A 1
H26 H 0.815702 0.579154 0.395610 0.041 Uiso 0.9718(9) 1 calc R U P A 1
C27 C 0.6538(8) 0.6585(5) 0.4028(3) 0.0367(19) Uani 0.9718(9) 1 d D U P A 1
H27 H 0.711017 0.708618 0.412564 0.044 Uiso 0.9718(9) 1 calc R U P A 1
C28 C 0.5070(8) 0.6631(5) 0.3986(3) 0.0376(19) Uani 0.9718(9) 1 d D U P A 1
H28 H 0.463476 0.716156 0.406086 0.045 Uiso 0.9718(9) 1 calc R U P A 1
C29 C 0.4248(7) 0.5901(4) 0.3836(3) 0.0295(15) Uani 0.9718(9) 1 d D U P A 1
H29 H 0.324242 0.593941 0.379737 0.035 Uiso 0.9718(9) 1 calc R U P A 1
C30 C 0.2251(6) 0.4202(4) 0.3781(2) 0.0210(13) Uani 0.9718(9) 1 d D U P A 1
C31 C 0.0911(6) 0.3991(4) 0.3484(3) 0.0230(14) Uani 0.9718(9) 1 d D U P A 1
H31 H 0.080061 0.386385 0.310994 0.028 Uiso 0.9718(9) 1 calc R U P A 1
C32 C -0.0259(7) 0.3967(4) 0.3734(3) 0.0296(16) Uani 0.9718(9) 1 d D U P A 1
H32 H -0.116683 0.381930 0.352916 0.035 Uiso 0.9718(9) 1 calc R U P A 1
C33 C -0.0123(7) 0.4153(5) 0.4276(3) 0.0298(15) Uani 0.9718(9) 1 d D U P A 1
H33 H -0.093284 0.413130 0.444362 0.036 Uiso 0.9718(9) 1 calc R U P A 1
C34 C 0.1193(8) 0.4371(5) 0.4574(3) 0.0332(17) Uani 0.9718(9) 1 d D U P A 1
H34 H 0.129228 0.449733 0.494826 0.040 Uiso 0.9718(9) 1 calc R U P A 1
C35 C 0.2380(7) 0.4407(4) 0.4326(3) 0.0293(16) Uani 0.9718(9) 1 d D U P A 1
H35 H 0.328079 0.457190 0.452966 0.035 Uiso 0.9718(9) 1 calc R U P A 1
C36 C 0.4806(7) 0.3247(4) 0.3823(3) 0.0235(14) Uani 0.9718(9) 1 d D U P A 1
C37 C 0.4866(7) 0.2441(4) 0.3560(3) 0.0251(15) Uani 0.9718(9) 1 d D U P A 1
H37 H 0.440802 0.237816 0.319306 0.030 Uiso 0.9718(9) 1 calc R U P A 1
C38 C 0.5577(7) 0.1751(5) 0.3828(3) 0.0303(17) Uani 0.9718(9) 1 d D U P A 1
H38 H 0.563539 0.121833 0.364196 0.036 Uiso 0.9718(9) 1 calc R U P A 1
C39 C 0.6218(8) 0.1821(5) 0.4371(3) 0.0371(17) Uani 0.9718(9) 1 d D U P A 1
H39 H 0.668524 0.133346 0.455780 0.045 Uiso 0.9718(9) 1 calc R U P A 1
C340 C 0.6166(8) 0.2598(5) 0.4632(3) 0.0389(18) Uani 0.9718(9) 1 d D U P A 1
H340 H 0.661391 0.265208 0.500021 0.047 Uiso 0.9718(9) 1 calc R U P A 1
C41 C 0.5463(8) 0.3311(5) 0.4362(3) 0.0356(17) Uani 0.9718(9) 1 d D U P A 1
H41 H 0.543285 0.384657 0.454829 0.043 Uiso 0.9718(9) 1 calc R U P A 1
Cl1 Cl 0.20849(15) 0.28986(8) 0.24921(7) 0.0225(3) Uani 0.9718(9) 1 d D U P A 1
Cl2 Cl 0.17005(15) 0.52653(9) 0.25078(8) 0.0248(3) Uani 0.9718(9) 1 d D U P A 1
N1 N 0.5016(5) 0.5146(3) 0.2511(2) 0.0221(10) Uani 0.9718(9) 1 d D U P A 1
Os1 Os 0.34736(2) 0.41762(2) 0.25021(2) 0.01595(6) Uani 0.9718(9) 1 d D U P A 1
P1 P 0.29384(16) 0.41713(11) 0.15399(6) 0.0178(3) Uani 0.9718(9) 1 d D U P A 1
P2 P 0.38386(16) 0.41713(11) 0.34646(6) 0.0178(3) Uani 0.9718(9) 1 d D U P A 1
Se1 Se 0.59284(6) 0.35284(4) 0.24977(3) 0.02222(13) Uani 0.9718(9) 1 d D U P A 1
C1' C 1.133(4) 0.468(2) 0.254(3) 0.037(5) Uani 0.0282(9) 1 d D U P A 2
C2' C 1.257(4) 0.514(3) 0.260(4) 0.037(5) Uani 0.0282(9) 1 d D U P A 2
H2' H 1.345093 0.484865 0.260533 0.044 Uiso 0.0282(9) 1 calc R U P A 2
C3' C 1.251(6) 0.603(3) 0.263(4) 0.036(5) Uani 0.0282(9) 1 d D U P A 2
H3' H 1.336819 0.635832 0.267044 0.043 Uiso 0.0282(9) 1 calc R U P A 2
C4' C 1.119(7) 0.648(3) 0.262(5) 0.037(5) Uani 0.0282(9) 1 d D U P A 2
H4' H 1.114843 0.710057 0.264507 0.044 Uiso 0.0282(9) 1 calc R U P A 2
C5' C 1.000(6) 0.597(2) 0.257(4) 0.037(4) Uani 0.0282(9) 1 d D U P A 2
H5' H 0.910465 0.624303 0.255659 0.044 Uiso 0.0282(9) 1 calc R U P A 2
C6' C 0.871(6) 0.512(3) 0.128(2) 0.037(5) Uani 0.0282(9) 1 d D U P A 2
C7' C 1.018(7) 0.517(5) 0.132(3) 0.037(5) Uani 0.0282(9) 1 d D U P A 2
H7' H 1.075504 0.466603 0.139539 0.044 Uiso 0.0282(9) 1 calc R U P A 2
C8' C 1.081(10) 0.598(6) 0.126(4) 0.037(5) Uani 0.0282(9) 1 d D U P A 2
H8' H 1.180972 0.602352 0.129521 0.044 Uiso 0.0282(9) 1 calc R U P A 2
C9' C 1.000(13) 0.671(5) 0.116(6) 0.037(6) Uani 0.0282(9) 1 d D U P A 2
H9' H 1.043917 0.725685 0.112178 0.044 Uiso 0.0282(9) 1 calc R U P A 2
C10' C 0.856(13) 0.667(4) 0.112(6) 0.037(6) Uani 0.0282(9) 1 d D U P A 2
H10' H 0.799578 0.717759 0.104339 0.044 Uiso 0.0282(9) 1 calc R U P A 2
C11' C 0.789(9) 0.586(4) 0.117(4) 0.036(5) Uani 0.0282(9) 1 d D U P A 2
H11' H 0.688950 0.583640 0.114083 0.044 Uiso 0.0282(9) 1 calc R U P A 2
C12' C 0.872(7) 0.324(4) 0.1202(19) 0.037(5) Uani 0.0282(9) 1 d D U P A 2
C13' C 0.894(9) 0.334(5) 0.067(2) 0.037(6) Uani 0.0282(9) 1 d D U P A 2
H13' H 0.891180 0.390522 0.051456 0.044 Uiso 0.0282(9) 1 calc R U P A 2
C14' C 0.919(11) 0.262(7) 0.037(3) 0.037(6) Uani 0.0282(9) 1 d D U P A 2
H14' H 0.933879 0.268929 0.000622 0.045 Uiso 0.0282(9) 1 calc R U P A 2
C15' C 0.923(14) 0.179(6) 0.059(5) 0.037(7) Uani 0.0282(9) 1 d D U P A 2
H15' H 0.939964 0.129314 0.038447 0.045 Uiso 0.0282(9) 1 calc R U P A 2
C16' C 0.902(16) 0.168(4) 0.110(5) 0.037(7) Uani 0.0282(9) 1 d D U P A 2
H16' H 0.904178 0.111710 0.125697 0.044 Uiso 0.0282(9) 1 calc R U P A 2
C17' C 0.876(13) 0.240(4) 0.141(3) 0.037(5) Uani 0.0282(9) 1 d D U P A 2
H17' H 0.861393 0.231471 0.176941 0.044 Uiso 0.0282(9) 1 calc R U P A 2
C18' C 0.610(4) 0.409(5) 0.1208(18) 0.037(5) Uani 0.0282(9) 1 d D U P A 2
C19' C 0.576(7) 0.409(5) 0.0646(19) 0.037(5) Uani 0.0282(9) 1 d D U P A 2
H19' H 0.649525 0.404978 0.044272 0.044 Uiso 0.0282(9) 1 calc R U P A 2
C20' C 0.436(8) 0.416(7) 0.038(3) 0.037(7) Uani 0.0282(9) 1 d D U P A 2
H20' H 0.414355 0.416190 -0.000040 0.044 Uiso 0.0282(9) 1 calc R U P A 2
C21' C 0.328(7) 0.423(9) 0.068(4) 0.037(7) Uani 0.0282(9) 1 d D U P A 2
H21' H 0.231491 0.427379 0.049743 0.044 Uiso 0.0282(9) 1 calc R U P A 2
C22' C 0.360(5) 0.423(10) 0.123(4) 0.037(7) Uani 0.0282(9) 1 d D U P A 2
H22' H 0.285539 0.427044 0.143405 0.044 Uiso 0.0282(9) 1 calc R U P A 2
C23' C 0.500(5) 0.416(8) 0.150(3) 0.036(6) Uani 0.0282(9) 1 d D U P A 2
H23' H 0.521374 0.415584 0.188389 0.043 Uiso 0.0282(9) 1 calc R U P A 2
C24' C 0.982(6) 0.508(3) 0.375(2) 0.036(5) Uani 0.0282(9) 1 d D U P A 2
C25' C 1.130(6) 0.508(5) 0.379(3) 0.037(5) Uani 0.0282(9) 1 d D U P A 2
H25' H 1.176358 0.457094 0.369657 0.044 Uiso 0.0282(9) 1 calc R U P A 2
C26' C 1.208(9) 0.582(6) 0.394(4) 0.036(5) Uani 0.0282(9) 1 d D U P A 2
H26' H 1.308261 0.581311 0.396148 0.044 Uiso 0.0282(9) 1 calc R U P A 2
C27' C 1.145(12) 0.657(6) 0.407(6) 0.037(6) Uani 0.0282(9) 1 d D U P A 2
H27' H 1.200800 0.707005 0.418146 0.044 Uiso 0.0282(9) 1 calc R U P A 2
C28' C 0.999(12) 0.658(5) 0.405(6) 0.037(6) Uani 0.0282(9) 1 d D U P A 2
H28' H 0.953733 0.709740 0.413718 0.044 Uiso 0.0282(9) 1 calc R U P A 2
C29' C 0.919(9) 0.585(4) 0.389(4) 0.037(5) Uani 0.0282(9) 1 d D U P A 2
H29' H 0.818600 0.586104 0.387273 0.044 Uiso 0.0282(9) 1 calc R U P A 2
C30' C 0.721(5) 0.412(5) 0.3764(18) 0.036(5) Uani 0.0282(9) 1 d D U P A 2
C31' C 0.590(5) 0.389(5) 0.345(3) 0.036(6) Uani 0.0282(9) 1 d D U P A 2
H31' H 0.585052 0.371764 0.308435 0.043 Uiso 0.0282(9) 1 calc R U P A 2
C32' C 0.468(6) 0.390(7) 0.367(4) 0.035(7) Uani 0.0282(9) 1 d D U P A 2
H32' H 0.378951 0.374071 0.345062 0.042 Uiso 0.0282(9) 1 calc R U P A 2
C33' C 0.473(8) 0.415(8) 0.420(4) 0.036(7) Uani 0.0282(9) 1 d D U P A 2
H33' H 0.388916 0.415470 0.434481 0.043 Uiso 0.0282(9) 1 calc R U P A 2
C34' C 0.602(10) 0.438(9) 0.451(3) 0.036(7) Uani 0.0282(9) 1 d D U P A 2
H34' H 0.606075 0.454487 0.487803 0.044 Uiso 0.0282(9) 1 calc R U P A 2
C35' C 0.727(8) 0.436(7) 0.430(2) 0.036(6) Uani 0.0282(9) 1 d D U P A 2
H35' H 0.814919 0.452478 0.451658 0.043 Uiso 0.0282(9) 1 calc R U P A 2
C36' C 0.981(7) 0.321(3) 0.3811(18) 0.036(5) Uani 0.0282(9) 1 d D U P A 2
C37' C 0.989(9) 0.242(4) 0.353(3) 0.036(5) Uani 0.0282(9) 1 d D U P A 2
H37' H 0.939972 0.236358 0.317032 0.044 Uiso 0.0282(9) 1 calc R U P A 2
C38' C 1.066(11) 0.173(4) 0.378(4) 0.037(6) Uani 0.0282(9) 1 d D U P A 2
H38' H 1.069504 0.120590 0.359030 0.044 Uiso 0.0282(9) 1 calc R U P A 2
C39' C 1.138(13) 0.180(6) 0.432(4) 0.037(7) Uani 0.0282(9) 1 d D U P A 2
H39' H 1.191292 0.132214 0.448649 0.044 Uiso 0.0282(9) 1 calc R U P A 2
C40' C 1.132(14) 0.257(7) 0.459(3) 0.036(7) Uani 0.0282(9) 1 d D U P A 2
H40' H 1.181105 0.261703 0.495263 0.044 Uiso 0.0282(9) 1 calc R U P A 2
C41' C 1.054(11) 0.327(5) 0.434(2) 0.037(6) Uani 0.0282(9) 1 d D U P A 2
H41' H 1.050628 0.379573 0.453574 0.044 Uiso 0.0282(9) 1 calc R U P A 2
Cl1' Cl 0.705(4) 0.2901(19) 0.2496(18) 0.032(7) Uani 0.0282(9) 1 d D U P A 2
Cl2' Cl 0.673(4) 0.526(2) 0.2496(19) 0.035(7) Uani 0.0282(9) 1 d D U P A 2
N1' N 1.005(3) 0.5107(18) 0.2529(19) 0.037(5) Uani 0.0282(9) 1 d D U P A 2
Os1' Os 0.8479(9) 0.4158(7) 0.2502(5) 0.033(3) Uani 0.0282(9) 1 d D U P A 2
P1' P 0.798(4) 0.414(2) 0.1542(8) 0.037(4) Uani 0.0282(9) 1 d D U P A 2
P2' P 0.883(4) 0.415(2) 0.3465(8) 0.036(4) Uani 0.0282(9) 1 d D U P A 2
Se1' Se 1.0929(18) 0.3470(14) 0.2521(12) 0.040(4) Uani 0.0282(9) 1 d D U P A 2

loop_
_atom_site_aniso_label
_atom_site_aniso_U_11
_atom_site_aniso_U_22
_atom_site_aniso_U_33
_atom_site_aniso_U_23
_atom_site_aniso_U_13
_atom_site_aniso_U_12
C1 0.018(3) 0.027(3) 0.021(3) 0.000(3) 0.006(3) -0.002(2)
C2 0.019(3) 0.033(3) 0.027(3) 0.000(3) 0.007(3) -0.003(3)
C3 0.032(4) 0.034(3) 0.041(4) -0.001(4) 0.008(4) -0.015(3)
C4 0.037(4) 0.025(3) 0.039(4) 0.001(3) 0.007(3) -0.007(3)
C5 0.024(3) 0.023(3) 0.032(3) 0.006(3) 0.009(3) 0.002(2)
C6 0.022(3) 0.026(3) 0.022(3) -0.001(3) 0.007(3) -0.005(3)
C7 0.024(4) 0.036(4) 0.031(4) 0.003(3) 0.009(3) -0.003(3)
C8 0.041(4) 0.056(5) 0.041(4) 0.000(4) 0.019(4) -0.024(4)
C9 0.073(6) 0.032(4) 0.046(5) 0.009(4) 0.021(4) -0.017(4)
C10 0.066(6) 0.024(4) 0.047(5) 0.008(3) 0.016(4) 0.004(4)
C11 0.034(4) 0.024(3) 0.040(4) 0.000(3) 0.010(3) 0.002(3)
C12 0.016(3) 0.026(3) 0.023(3) -0.007(3) 0.001(3) 0.002(2)
C13 0.033(4) 0.033(4) 0.023(3) -0.001(3) 0.009(3) 0.007(3)
C14 0.035(4) 0.053(5) 0.024(4) -0.008(3) 0.006(3) 0.007(3)
C15 0.030(4) 0.040(4) 0.032(4) -0.017(3) 0.005(3) 0.011(3)
C16 0.020(4) 0.029(4) 0.037(4) -0.009(3) 0.002(3) 0.003(3)
C17 0.014(3) 0.032(3) 0.030(4) -0.002(3) 0.004(3) 0.005(3)
C18 0.018(3) 0.020(3) 0.023(3) -0.003(3) 0.001(2) -0.003(3)
C19 0.024(3) 0.042(4) 0.031(4) 0.005(3) 0.004(3) 0.001(3)
C20 0.032(4) 0.056(4) 0.028(4) 0.000(4) 0.000(3) -0.006(4)
C21 0.023(4) 0.038(4) 0.038(4) -0.001(3) -0.002(3) 0.000(3)
C22 0.022(4) 0.038(4) 0.041(4) -0.001(3) 0.006(3) 0.004(3)
C23 0.017(3) 0.030(4) 0.026(4) -0.006(3) 0.004(3) 0.003(3)
C24 0.015(3) 0.023(3) 0.018(3) -0.003(2) 0.004(2) 0.000(2)
C25 0.020(3) 0.026(3) 0.021(3) -0.005(3) 0.002(3) -0.002(3)
C26 0.028(3) 0.043(4) 0.030(4) -0.003(3) -0.004(3) -0.004(4)
C27 0.041(4) 0.034(4) 0.032(4) -0.008(3) -0.002(3) -0.012(3)
C28 0.045(5) 0.021(3) 0.046(5) -0.008(3) 0.006(4) 0.002(3)
C29 0.020(3) 0.030(3) 0.038(4) -0.003(3) 0.005(3) 0.003(3)
C30 0.020(3) 0.023(3) 0.023(3) 0.005(3) 0.012(3) 0.004(3)
C31 0.018(3) 0.026(3) 0.027(4) 0.000(3) 0.009(3) 0.007(2)
C32 0.020(3) 0.033(4) 0.036(4) 0.006(3) 0.008(3) 0.003(3)
C33 0.024(3) 0.040(4) 0.029(4) 0.012(3) 0.014(3) 0.005(3)
C34 0.037(4) 0.043(4) 0.022(3) 0.006(3) 0.013(3) 0.006(3)
C35 0.021(3) 0.038(4) 0.029(4) -0.002(3) 0.003(3) 0.004(3)
C36 0.020(3) 0.025(3) 0.027(3) 0.006(3) 0.006(3) 0.006(3)
C37 0.018(3) 0.034(4) 0.023(4) 0.005(3) 0.005(3) 0.002(3)
C38 0.025(4) 0.028(4) 0.040(4) 0.006(3) 0.014(3) 0.008(3)
C39 0.035(4) 0.042(4) 0.037(4) 0.015(3) 0.014(3) 0.014(3)
C340 0.036(4) 0.049(4) 0.030(4) 0.008(3) 0.002(3) 0.016(3)
C41 0.043(4) 0.038(4) 0.023(4) -0.002(3) 0.001(3) 0.008(3)
Cl1 0.0225(7) 0.0181(6) 0.0278(8) 0.0007(7) 0.0075(7) -0.0043(5)
Cl2 0.0212(8) 0.0225(7) 0.0311(8) 0.0009(7) 0.0056(8) 0.0070(6)
N1 0.027(3) 0.020(2) 0.019(2) 0.000(2) 0.005(3) -0.0044(19)
Os1 0.01411(10) 0.01499(9) 0.01929(11) -0.00016(11) 0.00456(10) 0.00045(9)
P1 0.0151(7) 0.0190(7) 0.0198(8) 0.0001(7) 0.0049(6) 0.0018(6)
P2 0.0144(7) 0.0183(7) 0.0207(8) -0.0001(7) 0.0032(6) 0.0017(6)
Se1 0.0157(3) 0.0206(3) 0.0309(3) -0.0008(3) 0.0057(3) 0.0021(2)
C1' 0.036(7) 0.037(7) 0.037(7) -0.001(6) 0.009(6) -0.002(6)
C2' 0.036(7) 0.038(7) 0.037(7) -0.001(6) 0.008(6) -0.002(6)
C3' 0.036(8) 0.037(7) 0.037(8) 0.000(7) 0.009(6) -0.001(7)
C4' 0.036(7) 0.038(7) 0.037(7) 0.000(6) 0.009(6) -0.002(6)
C5' 0.036(6) 0.037(6) 0.038(6) -0.001(5) 0.008(5) -0.002(5)
C6' 0.036(7) 0.037(7) 0.038(7) -0.001(6) 0.008(6) -0.002(6)
C7' 0.036(6) 0.037(6) 0.038(6) -0.001(5) 0.009(5) -0.002(5)
C8' 0.036(7) 0.037(7) 0.037(7) 0.000(6) 0.008(6) -0.002(6)
C9' 0.036(8) 0.037(8) 0.037(8) 0.000(7) 0.008(7) -0.001(7)
C10' 0.037(8) 0.037(8) 0.037(8) -0.001(7) 0.008(7) -0.001(7)
C11' 0.036(7) 0.037(7) 0.037(7) -0.001(6) 0.008(6) -0.002(6)
C12' 0.036(7) 0.037(7) 0.038(7) -0.001(6) 0.009(6) -0.002(6)
C13' 0.036(8) 0.037(8) 0.038(8) -0.001(7) 0.008(7) -0.002(7)
C14' 0.037(9) 0.038(9) 0.038(9) 0.000(8) 0.008(8) -0.002(8)
C15' 0.037(10) 0.038(10) 0.038(10) -0.001(9) 0.008(9) -0.001(9)
C16' 0.036(10) 0.037(9) 0.038(10) -0.001(8) 0.008(8) -0.002(8)
C17' 0.036(7) 0.037(7) 0.038(7) -0.001(7) 0.008(6) -0.002(6)
C18' 0.036(7) 0.037(7) 0.038(7) -0.001(6) 0.008(6) -0.002(6)
C19' 0.036(8) 0.037(8) 0.038(8) -0.001(6) 0.007(6) -0.002(6)
C20' 0.036(10) 0.037(10) 0.038(10) -0.001(8) 0.008(8) -0.002(8)
C21' 0.036(10) 0.037(10) 0.038(10) -0.001(9) 0.008(9) -0.001(9)
C22' 0.035(10) 0.037(10) 0.038(10) -0.001(8) 0.007(8) -0.002(8)
C23' 0.035(8) 0.036(8) 0.037(8) -0.001(7) 0.009(7) -0.002(7)
C24' 0.036(6) 0.037(6) 0.037(6) -0.001(5) 0.009(5) -0.002(5)
C25' 0.036(6) 0.037(6) 0.037(6) -0.001(6) 0.009(5) -0.002(5)
C26' 0.036(7) 0.037(7) 0.037(7) -0.001(6) 0.008(6) -0.001(6)
C27' 0.036(8) 0.037(8) 0.037(8) -0.001(7) 0.008(7) -0.002(7)
C28' 0.036(8) 0.038(8) 0.037(8) -0.001(7) 0.008(7) -0.001(7)
C29' 0.036(7) 0.037(7) 0.037(7) -0.001(6) 0.009(6) -0.002(6)
C30' 0.035(7) 0.037(7) 0.038(7) 0.000(6) 0.009(6) -0.002(6)
C31' 0.035(8) 0.036(8) 0.037(8) 0.000(7) 0.009(7) -0.002(7)
C32' 0.034(10) 0.036(10) 0.036(10) 0.000(8) 0.009(8) -0.001(8)
C33' 0.035(10) 0.036(10) 0.037(10) 0.000(9) 0.008(9) -0.001(9)
C34' 0.035(10) 0.037(10) 0.037(10) 0.000(8) 0.008(8) -0.002(8)
C35' 0.035(8) 0.036(8) 0.037(8) -0.001(7) 0.009(7) -0.002(7)
C36' 0.035(7) 0.037(7) 0.038(7) -0.001(6) 0.009(6) -0.003(6)
C37' 0.035(8) 0.037(8) 0.038(8) 0.000(7) 0.009(7) -0.003(7)
C38' 0.036(9) 0.037(9) 0.038(9) -0.001(8) 0.009(8) -0.002(8)
C39' 0.037(10) 0.037(10) 0.037(10) 0.000(9) 0.009(9) -0.001(9)
C40' 0.036(9) 0.037(9) 0.037(9) -0.001(8) 0.009(8) -0.002(8)
C41' 0.036(8) 0.037(8) 0.037(8) 0.000(7) 0.009(7) -0.002(7)
Cl1' 0.027(11) 0.034(11) 0.037(11) 0.004(11) 0.013(10) -0.011(10)
Cl2' 0.032(11) 0.035(11) 0.039(11) -0.002(11) 0.010(11) -0.002(10)
N1' 0.036(6) 0.037(6) 0.037(6) -0.001(5) 0.008(5) -0.003(5)
Os1' 0.031(4) 0.036(4) 0.037(4) -0.005(4) 0.014(4) -0.005(3)
P1' 0.036(6) 0.037(6) 0.038(6) -0.001(5) 0.008(5) -0.002(5)
P2' 0.035(6) 0.036(6) 0.038(6) -0.001(5) 0.010(5) -0.002(5)
Se1' 0.039(6) 0.039(6) 0.042(6) -0.002(5) 0.009(5) -0.007(5)

loop_
_atom_type_symbol
_atom_type_description
_atom_type_scat_dispersion_real
_atom_type_scat_dispersion_imag
_atom_type_scat_source
C C 0.0033 0.0016 'International Tables Vol C Tables 4.2.6.8 and 6.1.1.4'
H H 0.0000 0.0000 'International Tables Vol C Tables 4.2.6.8 and 6.1.1.4'
Cl Cl 0.1484 0.1585 'International Tables Vol C Tables 4.2.6.8 and 6.1.1.4'
N N 0.0061 0.0033 'International Tables Vol C Tables 4.2.6.8 and 6.1.1.4'
Os Os -1.2165 7.6030 'International Tables Vol C Tables 4.2.6.8 and 6.1.1.4'
P P 0.1023 0.0942 'International Tables Vol C Tables 4.2.6.8 and 6.1.1.4'
Se Se -0.0929 2.2259 'International Tables Vol C Tables 4.2.6.8 and 6.1.1.4'

loop_
_geom_angle_atom_site_label_1
_geom_angle_atom_site_label_2
_geom_angle_atom_site_label_3
_geom_angle
_geom_angle_site_symmetry_1
_geom_angle_site_symmetry_3
_geom_angle_publ_flag
C2 C1 N1 121.8(6) . . ?
C2 C1 Se1 131.7(5) . . ?
N1 C1 Se1 106.5(4) . . ?
C1 C2 C3 118.6(6) . . ?
C1 C2 H2 120.7 . . ?
C3 C2 H2 120.7 . . ?
C2 C3 C4 120.3(6) . . ?
C2 C3 H3 119.8 . . ?
C4 C3 H3 119.8 . . ?
C5 C4 C3 116.8(6) . . ?
C5 C4 H4 121.6 . . ?
C3 C4 H4 121.6 . . ?
N1 C5 C4 123.1(6) . . ?
N1 C5 H5 118.5 . . ?
C4 C5 H5 118.5 . . ?
C11 C6 C7 119.8(6) . . ?
C11 C6 P1 120.8(5) . . ?
C7 C6 P1 118.7(5) . . ?
C6 C7 C8 118.9(7) . . ?
C6 C7 H7 120.6 . . ?
C8 C7 H7 120.6 . . ?
C9 C8 C7 121.1(7) . . ?
C9 C8 H8 119.5 . . ?
C7 C8 H8 119.5 . . ?
C8 C9 C10 120.4(7) . . ?
C8 C9 H9 119.8 . . ?
C10 C9 H9 119.8 . . ?
C9 C10 C11 120.2(7) . . ?
C9 C10 H10 119.9 . . ?
C11 C10 H10 119.9 . . ?
C6 C11 C10 119.7(7) . . ?
C6 C11 H11 120.1 . . ?
C10 C11 H11 120.1 . . ?
C17 C12 C13 119.0(6) . . ?
C17 C12 P1 120.1(5) . . ?
C13 C12 P1 120.9(5) . . ?
C14 C13 C12 119.6(7) . . ?
C14 C13 H13 120.2 . . ?
C12 C13 H13 120.2 . . ?
C15 C14 C13 119.9(7) . . ?
C15 C14 H14 120.1 . . ?
C13 C14 H14 120.1 . . ?
C16 C15 C14 120.5(6) . . ?
C16 C15 H15 119.8 . . ?
C14 C15 H15 119.8 . . ?
C15 C16 C17 120.3(7) . . ?
C15 C16 H16 119.8 . . ?
C17 C16 H16 119.8 . . ?
C12 C17 C16 120.8(7) . . ?
C12 C17 H17 119.6 . . ?
C16 C17 H17 119.6 . . ?
C19 C18 C23 118.6(6) . . ?
C19 C18 P1 119.1(5) . . ?
C23 C18 P1 122.2(5) . . ?
C20 C19 C18 120.7(7) . . ?
C20 C19 H19 119.7 . . ?
C18 C19 H19 119.7 . . ?
C19 C20 C21 120.0(7) . . ?
C19 C20 H20 120.0 . . ?
C21 C20 H20 120.0 . . ?
C22 C21 C20 120.2(7) . . ?
C22 C21 H21 119.9 . . ?
C20 C21 H21 119.9 . . ?
C21 C22 C23 120.1(7) . . ?
C21 C22 H22 120.0 . . ?
C23 C22 H22 120.0 . . ?
C22 C23 C18 120.5(6) . . ?
C22 C23 H23 119.7 . . ?
C18 C23 H23 119.7 . . ?
C25 C24 C29 117.7(6) . . ?
C25 C24 P2 118.7(5) . . ?
C29 C24 P2 122.9(5) . . ?
C26 C25 C24 120.5(6) . . ?
C26 C25 H25 119.8 . . ?
C24 C25 H25 119.8 . . ?
C27 C26 C25 121.2(6) . . ?
C27 C26 H26 119.4 . . ?
C25 C26 H26 119.4 . . ?
C26 C27 C28 119.8(7) . . ?
C26 C27 H27 120.1 . . ?
C28 C27 H27 120.1 . . ?
C29 C28 C27 119.6(7) . . ?
C29 C28 H28 120.2 . . ?
C27 C28 H28 120.2 . . ?
C28 C29 C24 121.3(6) . . ?
C28 C29 H29 119.4 . . ?
C24 C29 H29 119.4 . . ?
C35 C30 C31 118.9(6) . . ?
C35 C30 P2 120.4(5) . . ?
C31 C30 P2 120.7(5) . . ?
C32 C31 C30 120.1(6) . . ?
C32 C31 H31 120.0 . . ?
C30 C31 H31 120.0 . . ?
C33 C32 C31 120.9(6) . . ?
C33 C32 H32 119.5 . . ?
C31 C32 H32 119.5 . . ?
C32 C33 C34 119.7(6) . . ?
C32 C33 H33 120.2 . . ?
C34 C33 H33 120.2 . . ?
C33 C34 C35 120.0(6) . . ?
C33 C34 H34 120.0 . . ?
C35 C34 H34 120.0 . . ?
C30 C35 C34 120.4(6) . . ?
C30 C35 H35 119.8 . . ?
C34 C35 H35 119.8 . . ?
C41 C36 C37 118.2(6) . . ?
C41 C36 P2 121.3(5) . . ?
C37 C36 P2 120.5(5) . . ?
C38 C37 C36 120.5(6) . . ?
C38 C37 H37 119.8 . . ?
C36 C37 H37 119.8 . . ?
C37 C38 C39 120.7(7) . . ?
C37 C38 H38 119.6 . . ?
C39 C38 H38 119.6 . . ?
C340 C39 C38 119.3(7) . . ?
C340 C39 H39 120.3 . . ?
C38 C39 H39 120.3 . . ?
C39 C340 C41 120.6(7) . . ?
C39 C340 H340 119.7 . . ?
C41 C340 H340 119.7 . . ?
C36 C41 C340 120.6(7) . . ?
C36 C41 H41 119.7 . . ?
C340 C41 H41 119.7 . . ?
C5 N1 C1 119.4(5) . . ?
C5 N1 Os1 133.1(4) . . ?
C1 N1 Os1 107.5(3) . . ?
N1 Os1 Cl1 169.35(13) . . ?
N1 Os1 P1 91.60(16) . . ?
Cl1 Os1 P1 88.55(6) . . ?
N1 Os1 Cl2 90.08(13) . . ?
Cl1 Os1 Cl2 100.58(5) . . ?
P1 Os1 Cl2 89.58(6) . . ?
N1 Os1 P2 91.41(16) . . ?
Cl1 Os1 P2 88.96(6) . . ?
P1 Os1 P2 176.07(4) . . ?
Cl2 Os1 P2 87.88(6) . . ?
N1 Os1 Se1 68.31(13) . . ?
Cl1 Os1 Se1 101.04(4) . . ?
P1 Os1 Se1 90.83(4) . . ?
Cl2 Os1 Se1 158.39(4) . . ?
P2 Os1 Se1 92.63(4) . . ?
C6 P1 C18 104.6(3) . . ?
C6 P1 C12 103.8(3) . . ?
C18 P1 C12 101.1(3) . . ?
C6 P1 Os1 110.9(2) . . ?
C18 P1 Os1 117.1(2) . . ?
C12 P1 Os1 117.7(2) . . ?
C24 P2 C36 103.8(3) . . ?
C24 P2 C30 104.3(3) . . ?
C36 P2 C30 100.7(3) . . ?
C24 P2 Os1 110.6(2) . . ?
C36 P2 Os1 117.8(2) . . ?
C30 P2 Os1 117.8(2) . . ?
C1 Se1 Os1 77.66(16) . . ?
C2' C1' N1' 120(2) . . ?
C2' C1' Se1' 132(2) . . ?
N1' C1' Se1' 107.0(17) . . ?
C1' C2' C3' 118(3) . . ?
C1' C2' H2' 120.8 . . ?
C3' C2' H2' 120.8 . . ?
C2' C3' C4' 122(3) . . ?
C2' C3' H3' 119.1 . . ?
C4' C3' H3' 119.1 . . ?
C5' C4' C3' 116(3) . . ?
C5' C4' H4' 122.1 . . ?
C3' C4' H4' 122.1 . . ?
N1' C5' C4' 123(3) . . ?
N1' C5' H5' 118.7 . . ?
C4' C5' H5' 118.7 . . ?
C11' C6' C7' 119(2) . . ?
C11' C6' P1' 121(3) . . ?
C7' C6' P1' 118(2) . . ?
C6' C7' C8' 119(3) . . ?
C6' C7' H7' 120.3 . . ?
C8' C7' H7' 120.3 . . ?
C9' C8' C7' 121(3) . . ?
C9' C8' H8' 119.5 . . ?
C7' C8' H8' 119.5 . . ?
C8' C9' C10' 120(3) . . ?
C8' C9' H9' 119.9 . . ?
C10' C9' H9' 119.9 . . ?
C9' C10' C11' 120(3) . . ?
C9' C10' H10' 119.8 . . ?
C11' C10' H10' 119.8 . . ?
C6' C11' C10' 120(3) . . ?
C6' C11' H11' 120.0 . . ?
C10' C11' H11' 120.0 . . ?
C17' C12' C13' 118(2) . . ?
C17' C12' P1' 121(3) . . ?
C13' C12' P1' 120(2) . . ?
C14' C13' C12' 120(3) . . ?
C14' C13' H13' 119.8 . . ?
C12' C13' H13' 119.8 . . ?
C15' C14' C13' 120(3) . . ?
C15' C14' H14' 120.0 . . ?
C13' C14' H14' 120.0 . . ?
C16' C15' C14' 120(3) . . ?
C16' C15' H15' 120.1 . . ?
C14' C15' H15' 120.1 . . ?
C15' C16' C17' 121(3) . . ?
C15' C16' H16' 119.6 . . ?
C17' C16' H16' 119.6 . . ?
C12' C17' C16' 121(3) . . ?
C12' C17' H17' 119.5 . . ?
C16' C17' H17' 119.5 . . ?
C19' C18' C23' 119(2) . . ?
C19' C18' P1' 119(2) . . ?
C23' C18' P1' 122(2) . . ?
C20' C19' C18' 121(3) . . ?
C20' C19' H19' 119.6 . . ?
C18' C19' H19' 119.6 . . ?
C19' C20' C21' 120(3) . . ?
C19' C20' H20' 120.0 . . ?
C21' C20' H20' 120.0 . . ?
C22' C21' C20' 120(3) . . ?
C22' C21' H21' 120.0 . . ?
C20' C21' H21' 120.0 . . ?
C21' C22' C23' 120(3) . . ?
C21' C22' H22' 119.9 . . ?
C23' C22' H22' 119.9 . . ?
C22' C23' C18' 120(3) . . ?
C22' C23' H23' 119.8 . . ?
C18' C23' H23' 119.8 . . ?
C25' C24' C29' 118(2) . . ?
C25' C24' P2' 119(2) . . ?
C29' C24' P2' 123(3) . . ?
C26' C25' C24' 121(3) . . ?
C26' C25' H25' 119.7 . . ?
C24' C25' H25' 119.7 . . ?
C27' C26' C25' 121(3) . . ?
C27' C26' H26' 119.3 . . ?
C25' C26' H26' 119.3 . . ?
C26' C27' C28' 119(3) . . ?
C26' C27' H27' 120.3 . . ?
C28' C27' H27' 120.3 . . ?
C29' C28' C27' 120(3) . . ?
C29' C28' H28' 120.0 . . ?
C27' C28' H28' 120.0 . . ?
C28' C29' C24' 121(3) . . ?
C28' C29' H29' 119.4 . . ?
C24' C29' H29' 119.4 . . ?
C35' C30' C31' 119(2) . . ?
C35' C30' P2' 121(2) . . ?
C31' C30' P2' 120(2) . . ?
C32' C31' C30' 120(3) . . ?
C32' C31' H31' 119.8 . . ?
C30' C31' H31' 119.8 . . ?
C33' C32' C31' 120(3) . . ?
C33' C32' H32' 119.8 . . ?
C31' C32' H32' 119.8 . . ?
C34' C33' C32' 120(3) . . ?
C34' C33' H33' 120.1 . . ?
C32' C33' H33' 120.1 . . ?
C33' C34' C35' 120(3) . . ?
C33' C34' H34' 119.8 . . ?
C35' C34' H34' 119.8 . . ?
C30' C35' C34' 120(3) . . ?
C30' C35' H35' 120.0 . . ?
C34' C35' H35' 120.0 . . ?
C41' C36' C37' 118(2) . . ?
C41' C36' P2' 122(2) . . ?
C37' C36' P2' 120(2) . . ?
C38' C37' C36' 121(3) . . ?
C38' C37' H37' 119.7 . . ?
C36' C37' H37' 119.7 . . ?
C37' C38' C39' 121(3) . . ?
C37' C38' H38' 119.6 . . ?
C39' C38' H38' 119.6 . . ?
C40' C39' C38' 119(3) . . ?
C40' C39' H39' 120.4 . . ?
C38' C39' H39' 120.4 . . ?
C39' C40' C41' 121(3) . . ?
C39' C40' H40' 119.7 . . ?
C41' C40' H40' 119.7 . . ?
C36' C41' C40' 121(3) . . ?
C36' C41' H41' 119.6 . . ?
C40' C41' H41' 119.6 . . ?
C5' N1' C1' 121(2) . . ?
C5' N1' Os1' 132(2) . . ?
C1' N1' Os1' 107.3(16) . . ?
N1' Os1' Cl1' 169.6(13) . . ?
N1' Os1' Cl2' 90.2(12) . . ?
Cl1' Os1' Cl2' 100.2(12) . . ?
N1' Os1' P1' 92.5(13) . . ?
Cl1' Os1' P1' 88.9(11) . . ?
Cl2' Os1' P1' 89.6(11) . . ?
N1' Os1' P2' 90.7(13) . . ?
Cl1' Os1' P2' 88.3(11) . . ?
Cl2' Os1' P2' 88.6(11) . . ?
P1' Os1' P2' 176.3(10) . . ?
N1' Os1' Se1' 68.7(9) . . ?
Cl1' Os1' Se1' 101.0(10) . . ?
Cl2' Os1' Se1' 158.9(11) . . ?
P1' Os1' Se1' 91.2(9) . . ?
P2' Os1' Se1' 91.6(9) . . ?
C6' P1' C18' 106(2) . . ?
C6' P1' C12' 104.0(19) . . ?
C18' P1' C12' 100.4(19) . . ?
C6' P1' Os1' 110.3(17) . . ?
C18' P1' Os1' 117.3(17) . . ?
C12' P1' Os1' 117.3(18) . . ?
C24' P2' C36' 104.0(19) . . ?
C24' P2' C30' 105.8(19) . . ?
C36' P2' C30' 101(2) . . ?
C24' P2' Os1' 111.6(18) . . ?
C36' P2' Os1' 116.6(17) . . ?
C30' P2' Os1' 116.7(17) . . ?
C1' Se1' Os1' 77.0(10) . . ?

loop_
_geom_bond_atom_site_label_1
_geom_bond_atom_site_label_2
_geom_bond_distance
_geom_bond_site_symmetry_2
_geom_bond_publ_flag
C1 C2 1.363(8) . ?
C1 N1 1.378(7) . ?
C1 Se1 1.888(6) . ?
C2 C3 1.381(8) . ?
C2 H2 0.9500 . ?
C3 C4 1.432(9) . ?
C3 H3 0.9500 . ?
C4 C5 1.372(8) . ?
C4 H4 0.9500 . ?
C5 N1 1.333(7) . ?
C5 H5 0.9500 . ?
C6 C11 1.385(9) . ?
C6 C7 1.390(9) . ?
C6 P1 1.825(6) . ?
C7 C8 1.404(10) . ?
C7 H7 0.9500 . ?
C8 C9 1.355(12) . ?
C8 H8 0.9500 . ?
C9 C10 1.365(12) . ?
C9 H9 0.9500 . ?
C10 C11 1.403(10) . ?
C10 H10 0.9500 . ?
C11 H11 0.9500 . ?
C12 C17 1.384(9) . ?
C12 C13 1.407(9) . ?
C12 P1 1.842(6) . ?
C13 C14 1.399(9) . ?
C13 H13 0.9500 . ?
C14 C15 1.391(11) . ?
C14 H14 0.9500 . ?
C15 C16 1.361(10) . ?
C15 H15 0.9500 . ?
C16 C17 1.391(9) . ?
C16 H16 0.9500 . ?
C17 H17 0.9500 . ?
C18 C19 1.394(9) . ?
C18 C23 1.400(9) . ?
C18 P1 1.833(6) . ?
C19 C20 1.376(9) . ?
C19 H19 0.9500 . ?
C20 C21 1.393(10) . ?
C20 H20 0.9500 . ?
C21 C22 1.373(10) . ?
C21 H21 0.9500 . ?
C22 C23 1.384(9) . ?
C22 H22 0.9500 . ?
C23 H23 0.9500 . ?
C24 C25 1.396(8) . ?
C24 C29 1.399(9) . ?
C24 P2 1.804(6) . ?
C25 C26 1.380(9) . ?
C25 H25 0.9500 . ?
C26 C27 1.360(10) . ?
C26 H26 0.9500 . ?
C27 C28 1.390(11) . ?
C27 H27 0.9500 . ?
C28 C29 1.380(10) . ?
C28 H28 0.9500 . ?
C29 H29 0.9500 . ?
C30 C35 1.392(9) . ?
C30 C31 1.394(9) . ?
C30 P2 1.845(6) . ?
C31 C32 1.385(9) . ?
C31 H31 0.9500 . ?
C32 C33 1.379(10) . ?
C32 H32 0.9500 . ?
C33 C34 1.380(10) . ?
C33 H33 0.9500 . ?
C34 C35 1.399(9) . ?
C34 H34 0.9500 . ?
C35 H35 0.9500 . ?
C36 C41 1.388(9) . ?
C36 C37 1.411(9) . ?
C36 P2 1.837(6) . ?
C37 C38 1.367(9) . ?
C37 H37 0.9500 . ?
C38 C39 1.395(11) . ?
C38 H38 0.9500 . ?
C39 C340 1.369(10) . ?
C39 H39 0.9500 . ?
C340 C41 1.394(10) . ?
C340 H340 0.9500 . ?
C41 H41 0.9500 . ?
Cl1 Os1 2.3672(13) . ?
Cl2 Os1 2.3840(13) . ?
N1 Os1 2.093(4) . ?
Os1 P1 2.3839(16) . ?
Os1 P2 2.3867(16) . ?
Os1 Se1 2.5518(6) . ?
C1' C2' 1.36(2) . ?
C1' N1' 1.38(2) . ?
C1' Se1' 1.90(2) . ?
C2' C3' 1.38(2) . ?
C2' H2' 0.9500 . ?
C3' C4' 1.43(2) . ?
C3' H3' 0.9500 . ?
C4' C5' 1.37(2) . ?
C4' H4' 0.9500 . ?
C5' N1' 1.33(2) . ?
C5' H5' 0.9500 . ?
C6' C11' 1.39(2) . ?
C6' C7' 1.39(2) . ?
C6' P1' 1.826(19) . ?
C7' C8' 1.40(2) . ?
C7' H7' 0.9500 . ?
C8' C9' 1.36(2) . ?
C8' H8' 0.9500 . ?
C9' C10' 1.36(2) . ?
C9' H9' 0.9500 . ?
C10' C11' 1.40(2) . ?
C10' H10' 0.9500 . ?
C11' H11' 0.9500 . ?
C12' C17' 1.38(2) . ?
C12' C13' 1.41(2) . ?
C12' P1' 1.847(19) . ?
C13' C14' 1.40(2) . ?
C13' H13' 0.9500 . ?
C14' C15' 1.39(2) . ?
C14' H14' 0.9500 . ?
C15' C16' 1.36(2) . ?
C15' H15' 0.9500 . ?
C16' C17' 1.39(2) . ?
C16' H16' 0.9500 . ?
C17' H17' 0.9500 . ?
C18' C19' 1.39(2) . ?
C18' C23' 1.40(2) . ?
C18' P1' 1.833(19) . ?
C19' C20' 1.38(2) . ?
C19' H19' 0.9500 . ?
C20' C21' 1.39(2) . ?
C20' H20' 0.9500 . ?
C21' C22' 1.37(2) . ?
C21' H21' 0.9500 . ?
C22' C23' 1.39(2) . ?
C22' H22' 0.9500 . ?
C23' H23' 0.9500 . ?
C24' C25' 1.40(2) . ?
C24' C29' 1.40(2) . ?
C24' P2' 1.796(19) . ?
C25' C26' 1.38(2) . ?
C25' H25' 0.9500 . ?
C26' C27' 1.36(2) . ?
C26' H26' 0.9500 . ?
C27' C28' 1.39(2) . ?
C27' H27' 0.9500 . ?
C28' C29' 1.38(2) . ?
C28' H28' 0.9500 . ?
C29' H29' 0.9500 . ?
C30' C35' 1.39(2) . ?
C30' C31' 1.39(2) . ?
C30' P2' 1.844(19) . ?
C31' C32' 1.39(2) . ?
C31' H31' 0.9500 . ?
C32' C33' 1.38(2) . ?
C32' H32' 0.9500 . ?
C33' C34' 1.38(2) . ?
C33' H33' 0.9500 . ?
C34' C35' 1.40(2) . ?
C34' H34' 0.9500 . ?
C35' H35' 0.9500 . ?
C36' C41' 1.39(2) . ?
C36' C37' 1.41(2) . ?
C36' P2' 1.842(19) . ?
C37' C38' 1.37(2) . ?
C37' H37' 0.9500 . ?
C38' C39' 1.40(2) . ?
C38' H38' 0.9500 . ?
C39' C40' 1.37(2) . ?
C39' H39' 0.9500 . ?
C40' C41' 1.39(2) . ?
C40' H40' 0.9500 . ?
C41' H41' 0.9500 . ?
Cl1' Os1' 2.365(17) . ?
Cl2' Os1' 2.377(17) . ?
N1' Os1' 2.087(17) . ?
Os1' P1' 2.379(16) . ?
Os1' P2' 2.389(16) . ?
Os1' Se1' 2.563(15) . ?

loop_
_geom_hbond_atom_site_label_D
_geom_hbond_atom_site_label_H
_geom_hbond_atom_site_label_A
_geom_hbond_distance_DH
_geom_hbond_distance_HA
_geom_hbond_distance_DA
_geom_hbond_angle_DHA
_geom_hbond_site_symmetry_A
_geom_hbond_publ_flag
C5^a H5^a Cl1^a 0.95 2.71 3.496(6) 140.2 2 yes
C5^a H5^a Cl2^a 0.95 2.76 3.322(6) 119.0 . yes
C17^a H17^a Cl1^a 0.95 2.65 3.491(7) 147.4 . yes
C23^a H23^a Cl1^a 0.95 2.69 3.362(7) 128.0 . yes
C23^a H23^a Cl2^a 0.95 2.74 3.335(7) 121.1 . yes
C31^a H31^a Cl1^a 0.95 2.62 3.377(7) 137.0 . yes
C31^a H31^a Cl2^a 0.95 2.86 3.343(7) 112.7 . yes
C37^a H37^a Cl1^a 0.95 2.69 3.479(7) 141.4 . yes
C5'^b H5'^b Cl1'^b 0.95 2.77 3.54(5) 139.0 2_655 yes
C5'^b H5'^b Cl2'^b 0.95 2.70 3.28(6) 120.0 . yes
C17'^b H17'^b Cl1'^b 0.95 2.73 3.53(9) 142.3 . yes
C23'^b H23'^b Cl1'^b 0.95 2.85 3.46(10) 123.0 . yes
C23'^b H23'^b Cl2'^b 0.95 2.55 3.22(10) 127.0 . yes
C31'^b H31'^b Cl1'^b 0.95 2.39 3.21(8) 143.4 . yes
C37'^b H37'^b Cl1'^b 0.95 2.68 3.48(8) 141.6 . yes

loop_
_geom_torsion_atom_site_label_1
_geom_torsion_atom_site_label_2
_geom_torsion_atom_site_label_3
_geom_torsion_atom_site_label_4
_geom_torsion
_geom_torsion_site_symmetry_1
_geom_torsion_site_symmetry_2
_geom_torsion_site_symmetry_3
_geom_torsion_site_symmetry_4
_geom_torsion_publ_flag
N1 C1 C2 C3 -0.6(12) . . . . ?
Se1 C1 C2 C3 -179.0(6) . . . . ?
C1 C2 C3 C4 -0.4(13) . . . . ?
C2 C3 C4 C5 1.2(12) . . . . ?
C3 C4 C5 N1 -1.1(12) . . . . ?
C11 C6 C7 C8 -1.0(10) . . . . ?
P1 C6 C7 C8 -171.7(6) . . . . ?
C6 C7 C8 C9 -0.3(12) . . . . ?
C7 C8 C9 C10 1.7(13) . . . . ?
C8 C9 C10 C11 -1.8(13) . . . . ?
C7 C6 C11 C10 0.9(11) . . . . ?
P1 C6 C11 C10 171.4(6) . . . . ?
C9 C10 C11 C6 0.5(12) . . . . ?
C17 C12 C13 C14 0.2(10) . . . . ?
P1 C12 C13 C14 -177.3(5) . . . . ?
C12 C13 C14 C15 1.2(11) . . . . ?
C13 C14 C15 C16 -2.0(11) . . . . ?
C14 C15 C16 C17 1.3(10) . . . . ?
C13 C12 C17 C16 -0.9(9) . . . . ?
P1 C12 C17 C16 176.6(5) . . . . ?
C15 C16 C17 C12 0.2(10) . . . . ?
C23 C18 C19 C20 0.7(11) . . . . ?
P1 C18 C19 C20 177.6(6) . . . . ?
C18 C19 C20 C21 -0.4(12) . . . . ?
C19 C20 C21 C22 -0.1(12) . . . . ?
C20 C21 C22 C23 0.2(11) . . . . ?
C21 C22 C23 C18 0.1(10) . . . . ?
C19 C18 C23 C22 -0.6(10) . . . . ?
P1 C18 C23 C22 -177.4(5) . . . . ?
C29 C24 C25 C26 0.4(10) . . . . ?
P2 C24 C25 C26 171.5(5) . . . . ?
C24 C25 C26 C27 0.5(11) . . . . ?
C25 C26 C27 C28 -0.2(12) . . . . ?
C26 C27 C28 C29 -1.0(12) . . . . ?
C27 C28 C29 C24 1.9(12) . . . . ?
C25 C24 C29 C28 -1.6(10) . . . . ?
P2 C24 C29 C28 -172.3(6) . . . . ?
C35 C30 C31 C32 -1.6(9) . . . . ?
P2 C30 C31 C32 176.2(5) . . . . ?
C30 C31 C32 C33 0.3(10) . . . . ?
C31 C32 C33 C34 0.3(10) . . . . ?
C32 C33 C34 C35 0.3(11) . . . . ?
C31 C30 C35 C34 2.2(10) . . . . ?
P2 C30 C35 C34 -175.6(5) . . . . ?
C33 C34 C35 C30 -1.6(10) . . . . ?
C41 C36 C37 C38 -1.2(10) . . . . ?
P2 C36 C37 C38 -179.5(5) . . . . ?
C36 C37 C38 C39 2.1(10) . . . . ?
C37 C38 C39 C340 -1.9(11) . . . . ?
C38 C39 C340 C41 1.0(12) . . . . ?
C37 C36 C41 C340 0.3(11) . . . . ?
P2 C36 C41 C340 178.6(6) . . . . ?
C39 C340 C41 C36 -0.2(12) . . . . ?
C4 C5 N1 C1 0.1(11) . . . . ?
C4 C5 N1 Os1 -179.9(6) . . . . ?
C2 C1 N1 C5 0.8(11) . . . . ?
Se1 C1 N1 C5 179.6(6) . . . . ?
C2 C1 N1 Os1 -179.2(6) . . . . ?
Se1 C1 N1 Os1 -0.5(5) . . . . ?
C11 C6 P1 C18 35.3(6) . . . . ?
C7 C6 P1 C18 -154.0(5) . . . . ?
C11 C6 P1 C12 140.9(6) . . . . ?
C7 C6 P1 C12 -48.4(6) . . . . ?
C11 C6 P1 Os1 -91.8(6) . . . . ?
C7 C6 P1 Os1 78.8(6) . . . . ?
C19 C18 P1 C6 52.4(6) . . . . ?
C23 C18 P1 C6 -130.8(5) . . . . ?
C19 C18 P1 C12 -55.1(6) . . . . ?
C23 C18 P1 C12 121.7(6) . . . . ?
C19 C18 P1 Os1 175.6(5) . . . . ?
C23 C18 P1 Os1 -7.6(6) . . . . ?
C17 C12 P1 C6 158.0(5) . . . . ?
C13 C12 P1 C6 -24.6(6) . . . . ?
C17 C12 P1 C18 -93.8(5) . . . . ?
C13 C12 P1 C18 83.6(6) . . . . ?
C17 C12 P1 Os1 35.1(6) . . . . ?
C13 C12 P1 Os1 -147.5(5) . . . . ?
C25 C24 P2 C36 46.5(6) . . . . ?
C29 C24 P2 C36 -142.9(6) . . . . ?
C25 C24 P2 C30 151.6(5) . . . . ?
C29 C24 P2 C30 -37.8(6) . . . . ?
C25 C24 P2 Os1 -80.8(5) . . . . ?
C29 C24 P2 Os1 89.8(6) . . . . ?
C41 C36 P2 C24 36.2(6) . . . . ?
C37 C36 P2 C24 -145.6(5) . . . . ?
C41 C36 P2 C30 -71.6(6) . . . . ?
C37 C36 P2 C30 106.6(6) . . . . ?
C41 C36 P2 Os1 158.9(5) . . . . ?
C37 C36 P2 Os1 -22.9(6) . . . . ?
C35 C30 P2 C24 -41.6(6) . . . . ?
C31 C30 P2 C24 140.6(5) . . . . ?
C35 C30 P2 C36 65.8(6) . . . . ?
C31 C30 P2 C36 -112.0(5) . . . . ?
C35 C30 P2 Os1 -164.7(5) . . . . ?
C31 C30 P2 Os1 17.5(6) . . . . ?
C2 C1 Se1 Os1 178.9(8) . . . . ?
N1 C1 Se1 Os1 0.4(4) . . . . ?
N1' C1' C2' C3' 0.0(6) . . . . ?
Se1' C1' C2' C3' -176(8) . . . . ?
C1' C2' C3' C4' 0.0(6) . . . . ?
C2' C3' C4' C5' 0.1(13) . . . . ?
C3' C4' C5' N1' -0.2(19) . . . . ?
C11' C6' C7' C8' 0.0(6) . . . . ?
P1' C6' C7' C8' -163(5) . . . . ?
C6' C7' C8' C9' 0.0(6) . . . . ?
C7' C8' C9' C10' 0.0(14) . . . . ?
C8' C9' C10' C11' 0.0(18) . . . . ?
C7' C6' C11' C10' 0.0(13) . . . . ?
P1' C6' C11' C10' 162(5) . . . . ?
C9' C10' C11' C6' -0.1(18) . . . . ?
C17' C12' C13' C14' 0.0(6) . . . . ?
P1' C12' C13' C14' -166(5) . . . . ?
C12' C13' C14' C15' 0.0(6) . . . . ?
C13' C14' C15' C16' 0.0(14) . . . . ?
C14' C15' C16' C17' 0.1(18) . . . . ?
C13' C12' C17' C16' 0.0(13) . . . . ?
P1' C12' C17' C16' 166(6) . . . . ?
C15' C16' C17' C12' -0.1(19) . . . . ?
C23' C18' C19' C20' 0.0(6) . . . . ?
P1' C18' C19' C20' -172(6) . . . . ?
C18' C19' C20' C21' 0.0(6) . . . . ?
C19' C20' C21' C22' -0.1(14) . . . . ?
C20' C21' C22' C23' 0.0(19) . . . . ?
C21' C22' C23' C18' 0.1(19) . . . . ?
C19' C18' C23' C22' -0.1(14) . . . . ?
P1' C18' C23' C22' 172(6) . . . . ?
C29' C24' C25' C26' 0.0(6) . . . . ?
P2' C24' C25' C26' 172(5) . . . . ?
C24' C25' C26' C27' 0.0(6) . . . . ?
C25' C26' C27' C28' 0.0(14) . . . . ?
C26' C27' C28' C29' 0.0(18) . . . . ?
C27' C28' C29' C24' 0.0(19) . . . . ?
C25' C24' C29' C28' 0.0(14) . . . . ?
P2' C24' C29' C28' -172(5) . . . . ?
C35' C30' C31' C32' 0.0(6) . . . . ?
P2' C30' C31' C32' -177(6) . . . . ?
C30' C31' C32' C33' 0.0(6) . . . . ?
C31' C32' C33' C34' -0.1(14) . . . . ?
C32' C33' C34' C35' 0.1(18) . . . . ?
C31' C30' C35' C34' 0.0(14) . . . . ?
P2' C30' C35' C34' 177(6) . . . . ?
C33' C34' C35' C30' 0.0(18) . . . . ?
C41' C36' C37' C38' 0.0(6) . . . . ?
P2' C36' C37' C38' 178(6) . . . . ?
C36' C37' C38' C39' 0.0(6) . . . . ?
C37' C38' C39' C40' 0.0(14) . . . . ?
C38' C39' C40' C41' 0.0(19) . . . . ?
C37' C36' C41' C40' 0.0(14) . . . . ?
P2' C36' C41' C40' -178(6) . . . . ?
C39' C40' C41' C36' 0.0(19) . . . . ?
C4' C5' N1' C1' 0(2) . . . . ?
C4' C5' N1' Os1' 175(5) . . . . ?
C2' C1' N1' C5' -0.1(14) . . . . ?
Se1' C1' N1' C5' 177(6) . . . . ?
C2' C1' N1' Os1' -176(4) . . . . ?
Se1' C1' N1' Os1' 1(5) . . . . ?
C11' C6' P1' C18' 38(6) . . . . ?
C7' C6' P1' C18' -160(5) . . . . ?
C11' C6' P1' C12' 143(5) . . . . ?
C7' C6' P1' C12' -55(5) . . . . ?
C11' C6' P1' Os1' -90(5) . . . . ?
C7' C6' P1' Os1' 72(5) . . . . ?
C19' C18' P1' C6' 55(5) . . . . ?
C23' C18' P1' C6' -117(6) . . . . ?
C19' C18' P1' C12' -53(5) . . . . ?
C23' C18' P1' C12' 135(5) . . . . ?
C19' C18' P1' Os1' 179(4) . . . . ?
C23' C18' P1' Os1' 7(6) . . . . ?
C17' C12' P1' C6' 161(5) . . . . ?
C13' C12' P1' C6' -34(5) . . . . ?
C17' C12' P1' C18' -90(6) . . . . ?
C13' C12' P1' C18' 76(5) . . . . ?
C17' C12' P1' Os1' 38(6) . . . . ?
C13' C12' P1' Os1' -156(5) . . . . ?
C25' C24' P2' C36' 49(5) . . . . ?
C29' C24' P2' C36' -139(6) . . . . ?
C25' C24' P2' C30' 155(5) . . . . ?
C29' C24' P2' C30' -34(6) . . . . ?
C25' C24' P2' Os1' -78(5) . . . . ?
C29' C24' P2' Os1' 94(6) . . . . ?
C41' C36' P2' C24' 32(6) . . . . ?
C37' C36' P2' C24' -146(6) . . . . ?
C41' C36' P2' C30' -77(6) . . . . ?
C37' C36' P2' C30' 105(6) . . . . ?
C41' C36' P2' Os1' 155(5) . . . . ?
C37' C36' P2' Os1' -23(6) . . . . ?
C35' C30' P2' C24' -36(5) . . . . ?
C31' C30' P2' C24' 141(5) . . . . ?
C35' C30' P2' C36' 72(5) . . . . ?
C31' C30' P2' C36' -111(5) . . . . ?
C35' C30' P2' Os1' -161(5) . . . . ?
C31' C30' P2' Os1' 16(6) . . . . ?
C2' C1' Se1' Os1' 176(5) . . . . ?
N1' C1' Se1' Os1' -1(4) . . . . ?
